data_1577346
loop_
_publ_author_name
'Li, Zhuojun'
'Shi, Xiangqian'
'Zhang, Dongke'
'Wu, Qian'

_publ_section_title
;
 Conversion of trifluoromethyls into esters along with polyether upcycling
 <i>via</i> cation-transfer-catalyzed C-O/C-F metathesis.
;
_journal_issue 20
_journal_name_full 'Chemical science'
_journal_page_first 9952
_journal_page_last 9959
_journal_paper_doi 10.1039/d5sc10208a
_journal_volume 17
_journal_year 2026
_chemical_formula_moiety 'C10 H23 O2 Si, B C24 F20, 0.5[C6H5Cl]'
_chemical_formula_sum 'C34 H23 B F20 O2 Si'
_chemical_formula_weight 882.42
_space_group_crystal_system monoclinic
_space_group_IT_number 14
_space_group_name_Hall '-P 2ybc'
_space_group_name_H-M_alt 'P 1 21/c 1'
_atom_sites_solution_hydrogens geom
_atom_sites_solution_primary dual
_audit_creation_date 2025-01-16
_audit_creation_method
;
Olex2 1.5
(compiled 2024.02.16 svn.r378c4104 for OlexSys, GUI svn.r6928)
;
_audit_update_record
;
2025-05-21 deposited with the CCDC.	2026-04-01 downloaded from the CCDC.
;
_cell_angle_alpha 90
_cell_angle_beta 108.4470(10)
_cell_angle_gamma 90
_cell_formula_units_Z 4
_cell_length_a 11.11530(10)
_cell_length_b 20.54670(10)
_cell_length_c 17.47430(10)
_cell_measurement_reflns_used 44516
_cell_measurement_temperature 138.15
_cell_measurement_theta_max 78.6910
_cell_measurement_theta_min 3.4750
_cell_volume 3785.77(5)
_computing_cell_refinement 'CrysAlisPro 1.171.39.46 (Rigaku OD, 2018)'
_computing_data_collection 'CrysAlisPro 1.171.39.46 (Rigaku OD, 2018)'
_computing_data_reduction 'CrysAlisPro 1.171.39.46 (Rigaku OD, 2018)'
_computing_molecular_graphics 'Olex2 1.5 (Dolomanov et al., 2009)'
_computing_publication_material 'Olex2 1.5 (Dolomanov et al., 2009)'
_computing_structure_refinement 'SHELXL 2018/3 (Sheldrick, 2015)'
_computing_structure_solution 'SHELXT 2018/2 (Sheldrick, 2018)'
_diffrn_ambient_temperature 138.15
_diffrn_detector 'CCD plate'
_diffrn_measured_fraction_theta_full 0.995
_diffrn_measured_fraction_theta_max 0.995
_diffrn_measurement_details
;
List of Runs (angles in degrees, time in seconds):

  # Type    Start    End  Width  t~exp~   \w     \q     \k     \f   Frames
#--------------------------------------------------------------------------
  1  \w    -84.00  35.00   0.50    0.50    --    5.00 -57.00 -30.00  238
  2  \w    -82.00  41.00   0.50    0.50    --  -48.80  38.00 120.00  246
  3  \w   -138.00 -16.00   0.50    0.50    --  -48.80 -64.00   1.94  244
  4  \w   -138.00 -18.00   0.50    0.50    --  -48.80 -57.00-120.00  240
  5  \w   -138.00 -15.00   0.50    0.50    --  -48.80 -39.00-101.19  246
  6  \w   -138.00 -18.00   0.50    0.50    --  -48.80 -57.00  60.00  240
  7  \w   -199.00 -79.00   0.50    0.50    -- -110.00 -44.00 -90.09  240
  8  \w   -144.00 -21.00   0.50    0.50    -- -110.00  72.00-180.00  246
  9  \w   -199.00 -77.00   0.50    0.50    -- -110.00 -69.00  33.79  244
 10  \w   -199.00 -80.00   0.50    0.50    -- -110.00 -49.00 165.31  238
 11  \w   -173.00 -78.00   0.50    0.50    -- -110.00 -68.00  11.19  190
 12  \w   -199.00 -76.00   0.50    0.50    -- -110.00 -72.00-128.96  246
 13  \w   -112.00 -86.00   0.50    0.50    -- -110.00  72.00-120.00   52
 14  \w   -108.00 -68.00   0.50    0.50    -- -110.00  72.00   0.00   80
 15  \w   -197.00 -93.00   0.50    0.50    -- -110.00 -57.00 -30.00  208
 16  \w   -160.00 -78.00   0.50    0.50    -- -110.00 -71.00 139.04  164
 17  \w   -106.00 -65.00   0.50    0.50    -- -110.00  72.00 150.00   82
 18  \w   -126.00 -65.00   0.50    0.50    -- -110.00  72.00-150.00  122
 19  \w   -103.00 -64.00   0.50    0.50    -- -110.00  72.00  30.00   78
 20  \w   -199.00-118.00   0.50    0.50    -- -110.00 -72.00   6.76  162
 21  \w   -177.00-151.00   0.50    0.50    -- -110.00 -72.00  30.00   52
 22  \w   -101.00 -76.00   0.50    0.50    -- -110.00 -72.00  30.00   50
 23  \w   -113.00 -21.00   0.50    0.50    -- -110.00  72.00 -30.00  184
 24  \w    -99.00 -63.00   0.50    0.50    -- -110.00  72.00 -90.00   72
 25  \w   -109.00 -73.00   0.50    0.50    -- -110.00  72.00 120.00   72
 26  \w    -99.00 -39.00   0.50    0.50    -- -110.00  72.00  90.00  120
 27  \w   -108.00 -28.00   0.50    0.50    -- -110.00  72.00  60.00  160
 28  \w   -155.00 -79.00   0.50    0.50    -- -110.00 -70.00  -6.86  152
 29  \w   -104.00 -79.00   0.50    0.50    -- -110.00 -70.00  19.68   50
 30  \w   -199.00-120.00   0.50    0.50    -- -110.00 -72.00-180.00  158
 31  \w   -197.00 -77.00   0.50    0.50    -- -110.00 -68.00  32.53  240
;
_diffrn_measurement_device 'four-circle diffractometer'
_diffrn_measurement_device_type 'XtaLAB AFC12 (RCD3): Kappa single'
_diffrn_measurement_method '\w scans'
_diffrn_orient_matrix_type 'CrysAlisPro convention (1999,Acta A55,543-557)'
_diffrn_orient_matrix_UB_11 -0.0575538000
_diffrn_orient_matrix_UB_12 0.0682128000
_diffrn_orient_matrix_UB_13 -0.0230402000
_diffrn_orient_matrix_UB_21 0.1341641000
_diffrn_orient_matrix_UB_22 0.0297306000
_diffrn_orient_matrix_UB_23 0.0260747000
_diffrn_orient_matrix_UB_31 0.0061591000
_diffrn_orient_matrix_UB_32 -0.0092571000
_diffrn_orient_matrix_UB_33 -0.0861557000
_diffrn_radiation_monochromator mirror
_diffrn_radiation_probe x-ray
_diffrn_radiation_type 'Cu K\a'
_diffrn_radiation_wavelength 1.54184
_diffrn_reflns_av_R_equivalents 0.0419
_diffrn_reflns_av_unetI/netI 0.0190
_diffrn_reflns_Laue_measured_fraction_full 0.995
_diffrn_reflns_Laue_measured_fraction_max 0.995
_diffrn_reflns_limit_h_max 13
_diffrn_reflns_limit_h_min -13
_diffrn_reflns_limit_k_max 24
_diffrn_reflns_limit_k_min -24
_diffrn_reflns_limit_l_max 19
_diffrn_reflns_limit_l_min -20
_diffrn_reflns_number 58348
_diffrn_reflns_point_group_measured_fraction_full 0.995
_diffrn_reflns_point_group_measured_fraction_max 0.995
_diffrn_reflns_theta_full 67.684
_diffrn_reflns_theta_max 68.248
_diffrn_reflns_theta_min 3.426
_diffrn_source 'Rotating-anode X-ray tube'
_diffrn_source_type 'Rigaku (Cu) X-ray Source'
_exptl_absorpt_coefficient_mu 1.759
_exptl_absorpt_correction_T_max 1.00000
_exptl_absorpt_correction_T_min 0.15281
_exptl_absorpt_correction_type multi-scan
_exptl_absorpt_process_details
;
CrysAlisPro 1.171.39.46 (Rigaku Oxford Diffraction, 2018)
Empirical absorption correction using spherical harmonics,
 implemented in SCALE3 ABSPACK scaling algorithm.
;
_exptl_crystal_colour colourless
_exptl_crystal_colour_primary colourless
_exptl_crystal_density_diffrn 1.548
_exptl_crystal_description prism
_exptl_crystal_F_000 1768
_exptl_crystal_size_max 0.46
_exptl_crystal_size_mid 0.14
_exptl_crystal_size_min 0.12
_refine_diff_density_max 0.888
_refine_diff_density_min -0.624
_refine_diff_density_rms 0.060
_refine_ls_extinction_method none
_refine_ls_goodness_of_fit_ref 1.037
_refine_ls_hydrogen_treatment constr
_refine_ls_matrix_type full
_refine_ls_number_parameters 526
_refine_ls_number_reflns 6895
_refine_ls_number_restraints 0
_refine_ls_restrained_S_all 1.037
_refine_ls_R_factor_all 0.0492
_refine_ls_R_factor_gt 0.0478
_refine_ls_shift/su_max 0.001
_refine_ls_shift/su_mean 0.000
_refine_ls_structure_factor_coef Fsqd
_refine_ls_weighting_details 'w=1/[\s^2^(Fo^2^)+(0.0771P)^2^+3.3485P] where P=(Fo^2^+2Fc^2^)/3'
_refine_ls_weighting_scheme calc
_refine_ls_wR_factor_gt 0.1366
_refine_ls_wR_factor_ref 0.1377
_reflns_Friedel_coverage 0.000
_reflns_number_gt 6543
_reflns_number_total 6895
_reflns_threshold_expression 'I > 2\s(I)'
_cod_data_source_file d5sc10208a2.cif
_cod_data_source_block p20240703e
_cod_database_code 1577346
_shelx_shelxl_version_number 2018/3
_shelx_space_group_comment
;
The symmetry employed for this shelxl refinement is uniquely defined
by the following loop, which should always be used as a source of
symmetry information in preference to the above space-group names.
They are only intended as comments.
;
_shelx_estimated_absorpt_t_max 0.817
_shelx_estimated_absorpt_t_min 0.498
_reflns_odcompleteness_completeness 98.90
_reflns_odcompleteness_iscentric 1
_reflns_odcompleteness_theta 74.33
_olex2_refinement_description
;
1.a Secondary CH2 refined with riding coordinates:
 C1(H1A,H1B), C3(H3A,H3B), C5(H5A,H5B), C7(H7A,H7B), C8(H8A,H8B), C9(H9A,H9B),
 C10(H10A,H10B)
1.b Idealised Me refined as rotating group:
 C2(H2A,H2B,H2C), C4(H4A,H4B,H4C), C6(H6A,H6B,H6C)
;
_smtbx_masks_special_details
;
A solvent mask was calculated and 122 electrons were 
found in a volume of 446\%A^3^ in 1 void per unit cell. 
This is consistent with the presence of 
0.5[C6H5Cl] per Asymmetric Unit 
which account for 116 electrons 
per unit cell.
;
_smtbx_masks_void_probe_radius 1.2
_smtbx_masks_void_truncation_radius 1.2
_olex2_submission_special_instructions 'No special instructions were received'
_oxdiff_exptl_absorpt_empirical_details
;
Empirical correction (ABSPACK) includes:
- Absorption correction using spherical harmonics
- Frame scaling
;
_oxdiff_exptl_absorpt_empirical_full_max 10.622
_oxdiff_exptl_absorpt_empirical_full_min 0.532

loop_
_space_group_symop_operation_xyz
'x, y, z'
'-x, y+1/2, -z+1/2'
'-x, -y, -z'
'x, -y-1/2, z-1/2'

loop_
_atom_site_label
_atom_site_type_symbol
_atom_site_fract_x
_atom_site_fract_y
_atom_site_fract_z
_atom_site_U_iso_or_equiv
_atom_site_adp_type
_atom_site_occupancy
_atom_site_site_symmetry_order
_atom_site_calc_flag
_atom_site_refinement_flags_posn
_atom_site_refinement_flags_adp
_atom_site_refinement_flags_occupancy
_atom_site_disorder_assembly
_atom_site_disorder_group
Si1 Si 0.34378(7) 0.10210(3) 0.20573(4) 0.04443(18) Uani 1 1 d . . . . .
O1 O 0.3841(2) 0.08788(8) 0.31215(12) 0.0518(5) Uani 1 1 d . . . . .
O2 O 0.3636(2) 0.05805(11) 0.46384(12) 0.0637(6) Uani 1 1 d . . . . .
C1 C 0.1770(3) 0.07571(15) 0.1629(2) 0.0584(7) Uani 1 1 d . . . . .
H1A H 0.148307 0.085435 0.104371 0.070 Uiso 1 1 calc R U . . .
H1B H 0.173816 0.027881 0.168843 0.070 Uiso 1 1 calc R U . . .
C2 C 0.0834(3) 0.1063(2) 0.1997(2) 0.0700(9) Uani 1 1 d . . . . .
H2A H -0.003388 0.095558 0.166639 0.105 Uiso 1 1 calc R U . . .
H2B H 0.094252 0.153702 0.201848 0.105 Uiso 1 1 calc R U . . .
H2C H 0.098951 0.089453 0.254487 0.105 Uiso 1 1 calc R U . . .
C3 C 0.3673(3) 0.19028(14) 0.19675(18) 0.0528(7) Uani 1 1 d . . . . .
H3A H 0.309942 0.214720 0.219627 0.063 Uiso 1 1 calc R U . . .
H3B H 0.455775 0.202057 0.227567 0.063 Uiso 1 1 calc R U . . .
C4 C 0.3394(3) 0.20881(17) 0.1067(2) 0.0642(9) Uani 1 1 d . . . . .
H4A H 0.252174 0.196466 0.076210 0.096 Uiso 1 1 calc R U . . .
H4B H 0.398483 0.185787 0.084791 0.096 Uiso 1 1 calc R U . . .
H4C H 0.349808 0.255862 0.102113 0.096 Uiso 1 1 calc R U . . .
C5 C 0.4570(3) 0.05062(15) 0.17531(17) 0.0529(7) Uani 1 1 d . . . . .
H5A H 0.436467 0.004410 0.181403 0.063 Uiso 1 1 calc R U . . .
H5B H 0.444785 0.058300 0.117416 0.063 Uiso 1 1 calc R U . . .
C6 C 0.5976(3) 0.06212(18) 0.2231(2) 0.0660(8) Uani 1 1 d . . . . .
H6A H 0.650665 0.033804 0.202042 0.099 Uiso 1 1 calc R U . . .
H6B H 0.612184 0.052157 0.280218 0.099 Uiso 1 1 calc R U . . .
H6C H 0.619367 0.107712 0.217621 0.099 Uiso 1 1 calc R U . . .
C7 C 0.4097(4) 0.02100(13) 0.3469(2) 0.0667(9) Uani 1 1 d . . . . .
H7A H 0.385925 -0.011810 0.303226 0.080 Uiso 1 1 calc R U . . .
H7B H 0.501079 0.015971 0.376901 0.080 Uiso 1 1 calc R U . . .
C8 C 0.3345(4) 0.01146(16) 0.40151(19) 0.0715(10) Uani 1 1 d . . . . .
H8A H 0.243208 0.014387 0.370303 0.086 Uiso 1 1 calc R U . . .
H8B H 0.350888 -0.032636 0.425379 0.086 Uiso 1 1 calc R U . . .
C9 C 0.3339(3) 0.12105(16) 0.43007(17) 0.0571(7) Uani 1 1 d . . . . .
H9A H 0.350312 0.153619 0.473931 0.069 Uiso 1 1 calc R U . . .
H9B H 0.242683 0.123058 0.398416 0.069 Uiso 1 1 calc R U . . .
C10 C 0.4106(3) 0.13686(13) 0.37726(17) 0.0496(6) Uani 1 1 d . . . . .
H10A H 0.388632 0.180854 0.353936 0.060 Uiso 1 1 calc R U . . .
H10B H 0.501904 0.136354 0.408865 0.060 Uiso 1 1 calc R U . . .
F1 F 0.69019(12) 0.32249(6) 0.85844(7) 0.0343(3) Uani 1 1 d . . . . .
F2 F 0.71053(14) 0.40893(7) 0.97331(9) 0.0445(3) Uani 1 1 d . . . . .
F3 F 0.87820(15) 0.39194(7) 1.12386(9) 0.0478(4) Uani 1 1 d . . . . .
F4 F 1.03135(14) 0.28476(7) 1.15517(8) 0.0464(3) Uani 1 1 d . . . . .
F5 F 1.01426(12) 0.19695(6) 1.03991(8) 0.0370(3) Uani 1 1 d . . . . .
F6 F 0.95676(12) 0.07026(6) 0.97060(8) 0.0387(3) Uani 1 1 d . . . . .
F7 F 0.84793(14) -0.00582(7) 1.05212(9) 0.0470(4) Uani 1 1 d . . . . .
F8 F 0.61159(14) 0.01823(7) 1.05508(8) 0.0431(3) Uani 1 1 d . . . . .
F9 F 0.47902(12) 0.12190(7) 0.97121(8) 0.0406(3) Uani 1 1 d . . . . .
F10 F 0.58415(11) 0.19852(6) 0.88571(7) 0.0323(3) Uani 1 1 d . . . . .
F11 F 0.61908(13) 0.11644(6) 0.76332(8) 0.0389(3) Uani 1 1 d . . . . .
F12 F 0.51726(15) 0.13899(7) 0.60819(8) 0.0506(4) Uani 1 1 d . . . . .
F13 F 0.58952(15) 0.24284(8) 0.53670(8) 0.0477(4) Uani 1 1 d . . . . .
F14 F 0.77319(14) 0.32495(7) 0.62818(8) 0.0454(3) Uani 1 1 d . . . . .
F15 F 0.88067(12) 0.30263(6) 0.78505(8) 0.0365(3) Uani 1 1 d . . . . .
F16 F 1.09893(12) 0.26472(6) 0.92406(8) 0.0374(3) Uani 1 1 d . . . . .
F17 F 1.29802(13) 0.22594(7) 0.88548(10) 0.0509(4) Uani 1 1 d . . . . .
F18 F 1.29391(15) 0.11217(8) 0.80386(10) 0.0547(4) Uani 1 1 d . . . . .
F19 F 1.07999(15) 0.03761(7) 0.76245(9) 0.0482(4) Uani 1 1 d . . . . .
F20 F 0.87555(13) 0.07656(6) 0.79779(8) 0.0377(3) Uani 1 1 d . . . . .
C17 C 0.85459(19) 0.25515(10) 0.94173(12) 0.0267(4) Uani 1 1 d . . . . .
C18 C 0.77970(19) 0.31040(10) 0.93032(12) 0.0280(4) Uani 1 1 d . . . . .
C19 C 0.7870(2) 0.35618(10) 0.98954(14) 0.0327(5) Uani 1 1 d . . . . .
C20 C 0.8718(2) 0.34803(11) 1.06569(14) 0.0346(5) Uani 1 1 d . . . . .
C21 C 0.9486(2) 0.29407(11) 1.08105(13) 0.0339(5) Uani 1 1 d . . . . .
C22 C 0.9382(2) 0.24968(10) 1.02012(13) 0.0295(4) Uani 1 1 d . . . . .
C23 C 0.77522(19) 0.13809(9) 0.92183(11) 0.0262(4) Uani 1 1 d . . . . .
C24 C 0.8372(2) 0.08506(10) 0.96621(12) 0.0294(4) Uani 1 1 d . . . . .
C25 C 0.7827(2) 0.04470(10) 1.00962(13) 0.0321(5) Uani 1 1 d . . . . .
C26 C 0.6624(2) 0.05648(10) 1.01108(12) 0.0311(4) Uani 1 1 d . . . . .
C27 C 0.5959(2) 0.10848(10) 0.96825(12) 0.0291(4) Uani 1 1 d . . . . .
C28 C 0.65331(19) 0.14745(10) 0.92538(12) 0.0271(4) Uani 1 1 d . . . . .
C29 C 0.7542(2) 0.20963(10) 0.78428(12) 0.0280(4) Uani 1 1 d . . . . .
C30 C 0.6614(2) 0.17017(10) 0.73457(13) 0.0318(4) Uani 1 1 d . . . . .
C31 C 0.6059(2) 0.18039(11) 0.65261(13) 0.0364(5) Uani 1 1 d . . . . .
C32 C 0.6427(2) 0.23267(12) 0.61626(13) 0.0367(5) Uani 1 1 d . . . . .
C33 C 0.7349(2) 0.27374(11) 0.66253(13) 0.0343(5) Uani 1 1 d . . . . .
C34 C 0.7879(2) 0.26148(10) 0.74383(13) 0.0304(4) Uani 1 1 d . . . . .
C35 C 0.9758(2) 0.17140(10) 0.86578(12) 0.0282(4) Uani 1 1 d . . . . .
C36 C 1.0874(2) 0.20692(10) 0.88485(13) 0.0312(4) Uani 1 1 d . . . . .
C37 C 1.1934(2) 0.18788(11) 0.86513(15) 0.0372(5) Uani 1 1 d . . . . .
C38 C 1.1923(2) 0.13088(12) 0.82389(14) 0.0382(5) Uani 1 1 d . . . . .
C39 C 1.0837(2) 0.09389(11) 0.80262(13) 0.0358(5) Uani 1 1 d . . . . .
C40 C 0.9807(2) 0.11459(10) 0.82314(13) 0.0312(4) Uani 1 1 d . . . . .
B1 B 0.8402(2) 0.19364(11) 0.87859(14) 0.0265(5) Uani 1 1 d . . . . .

loop_
_atom_site_aniso_label
_atom_site_aniso_U_11
_atom_site_aniso_U_22
_atom_site_aniso_U_33
_atom_site_aniso_U_23
_atom_site_aniso_U_13
_atom_site_aniso_U_12
Si1 0.0589(4) 0.0354(4) 0.0420(4) 0.0017(3) 0.0202(3) -0.0006(3)
O1 0.0876(14) 0.0283(8) 0.0471(10) 0.0023(7) 0.0321(10) 0.0022(9)
O2 0.0937(16) 0.0617(13) 0.0363(10) 0.0024(9) 0.0215(10) -0.0061(11)
C1 0.0621(17) 0.0455(15) 0.0627(18) 0.0070(13) 0.0125(14) -0.0094(13)
C2 0.0514(17) 0.093(3) 0.062(2) 0.0231(18) 0.0131(14) 0.0013(16)
C3 0.0611(16) 0.0489(15) 0.0511(16) 0.0090(12) 0.0215(13) -0.0030(13)
C4 0.0559(17) 0.069(2) 0.065(2) 0.0266(16) 0.0143(14) -0.0105(15)
C5 0.0684(18) 0.0509(15) 0.0408(14) -0.0091(12) 0.0194(13) 0.0012(13)
C6 0.0647(19) 0.076(2) 0.0566(18) -0.0167(16) 0.0187(15) 0.0005(16)
C7 0.126(3) 0.0291(13) 0.0524(17) 0.0080(12) 0.0381(19) 0.0048(15)
C8 0.115(3) 0.0545(18) 0.0440(16) 0.0039(14) 0.0242(17) -0.0230(18)
C9 0.0715(19) 0.0643(18) 0.0351(14) -0.0032(12) 0.0161(13) 0.0070(15)
C10 0.0607(16) 0.0384(13) 0.0486(15) -0.0052(11) 0.0157(12) -0.0002(12)
F1 0.0397(7) 0.0307(6) 0.0275(6) 0.0003(5) 0.0036(5) 0.0102(5)
F2 0.0518(8) 0.0327(7) 0.0459(8) -0.0091(6) 0.0108(6) 0.0130(6)
F3 0.0600(9) 0.0432(8) 0.0371(8) -0.0178(6) 0.0108(6) -0.0001(7)
F4 0.0539(8) 0.0502(8) 0.0255(7) -0.0038(6) -0.0010(6) 0.0016(7)
F5 0.0423(7) 0.0340(7) 0.0294(6) 0.0043(5) 0.0038(5) 0.0102(5)
F6 0.0402(7) 0.0366(7) 0.0433(7) 0.0164(6) 0.0188(6) 0.0142(5)
F7 0.0580(9) 0.0372(7) 0.0504(8) 0.0252(6) 0.0234(7) 0.0164(6)
F8 0.0508(8) 0.0402(7) 0.0419(8) 0.0102(6) 0.0200(6) -0.0067(6)
F9 0.0332(6) 0.0431(7) 0.0475(8) 0.0032(6) 0.0156(6) -0.0003(5)
F10 0.0336(6) 0.0297(6) 0.0313(6) 0.0056(5) 0.0070(5) 0.0068(5)
F11 0.0555(8) 0.0293(6) 0.0281(6) -0.0010(5) 0.0077(6) -0.0083(6)
F12 0.0644(9) 0.0469(8) 0.0289(7) -0.0075(6) -0.0015(6) -0.0055(7)
F13 0.0621(9) 0.0553(9) 0.0215(6) 0.0072(6) 0.0075(6) 0.0130(7)
F14 0.0592(9) 0.0438(8) 0.0349(7) 0.0174(6) 0.0175(6) 0.0053(6)
F15 0.0434(7) 0.0301(6) 0.0346(7) 0.0063(5) 0.0104(5) -0.0029(5)
F16 0.0389(7) 0.0288(6) 0.0453(8) -0.0025(5) 0.0146(6) -0.0016(5)
F17 0.0383(7) 0.0482(8) 0.0708(10) 0.0044(7) 0.0241(7) -0.0009(6)
F18 0.0498(8) 0.0636(10) 0.0596(10) 0.0010(8) 0.0300(8) 0.0164(7)
F19 0.0668(9) 0.0383(7) 0.0449(8) -0.0044(6) 0.0253(7) 0.0148(7)
F20 0.0503(7) 0.0264(6) 0.0388(7) -0.0029(5) 0.0176(6) -0.0006(5)
C17 0.0317(10) 0.0244(9) 0.0248(10) 0.0018(8) 0.0099(8) 0.0000(8)
C18 0.0314(10) 0.0265(10) 0.0248(10) 0.0018(8) 0.0069(8) 0.0012(8)
C19 0.0361(11) 0.0256(10) 0.0373(12) -0.0020(9) 0.0129(9) 0.0030(8)
C20 0.0411(12) 0.0318(11) 0.0313(11) -0.0095(9) 0.0119(9) -0.0053(9)
C21 0.0364(11) 0.0367(11) 0.0258(11) -0.0001(9) 0.0059(9) -0.0041(9)
C22 0.0321(10) 0.0271(10) 0.0282(11) 0.0030(8) 0.0079(8) 0.0025(8)
C23 0.0358(10) 0.0224(9) 0.0195(9) -0.0003(7) 0.0075(8) 0.0005(8)
C24 0.0360(11) 0.0263(10) 0.0267(10) 0.0021(8) 0.0109(8) 0.0043(8)
C25 0.0447(12) 0.0240(10) 0.0267(10) 0.0062(8) 0.0100(9) 0.0055(9)
C26 0.0418(11) 0.0278(10) 0.0249(10) 0.0008(8) 0.0122(9) -0.0067(9)
C27 0.0313(10) 0.0305(10) 0.0252(10) -0.0037(8) 0.0085(8) -0.0030(8)
C28 0.0342(10) 0.0237(9) 0.0199(9) -0.0007(7) 0.0035(8) 0.0014(8)
C29 0.0356(10) 0.0240(9) 0.0243(10) 0.0013(8) 0.0095(8) 0.0058(8)
C30 0.0450(12) 0.0248(10) 0.0258(10) 0.0020(8) 0.0112(9) 0.0039(9)
C31 0.0441(12) 0.0347(11) 0.0268(11) -0.0058(9) 0.0060(9) 0.0036(9)
C32 0.0479(13) 0.0407(12) 0.0207(10) 0.0051(9) 0.0098(9) 0.0153(10)
C33 0.0443(12) 0.0315(11) 0.0298(11) 0.0097(9) 0.0153(9) 0.0102(9)
C34 0.0373(11) 0.0272(10) 0.0268(11) 0.0027(8) 0.0104(8) 0.0062(8)
C35 0.0366(11) 0.0241(10) 0.0244(10) 0.0068(8) 0.0105(8) 0.0061(8)
C36 0.0390(11) 0.0259(10) 0.0298(11) 0.0049(8) 0.0126(9) 0.0050(8)
C37 0.0375(12) 0.0362(12) 0.0397(13) 0.0100(10) 0.0147(10) 0.0036(9)
C38 0.0428(12) 0.0425(13) 0.0346(12) 0.0099(10) 0.0195(10) 0.0150(10)
C39 0.0526(13) 0.0297(11) 0.0275(11) 0.0044(8) 0.0159(10) 0.0121(10)
C40 0.0416(11) 0.0255(10) 0.0275(10) 0.0053(8) 0.0122(9) 0.0041(9)
B1 0.0339(11) 0.0215(10) 0.0237(11) 0.0020(8) 0.0086(9) 0.0029(8)

loop_
_atom_type_symbol
_atom_type_description
_atom_type_scat_dispersion_real
_atom_type_scat_dispersion_imag
_atom_type_scat_source
C C 0.0181 0.0091 'International Tables Vol C Tables 4.2.6.8 and 6.1.1.4'
H H 0.0000 0.0000 'International Tables Vol C Tables 4.2.6.8 and 6.1.1.4'
B B 0.0090 0.0039 'International Tables Vol C Tables 4.2.6.8 and 6.1.1.4'
F F 0.0727 0.0534 'International Tables Vol C Tables 4.2.6.8 and 6.1.1.4'
O O 0.0492 0.0322 'International Tables Vol C Tables 4.2.6.8 and 6.1.1.4'
Si Si 0.2541 0.3302 'International Tables Vol C Tables 4.2.6.8 and 6.1.1.4'

loop_
_geom_angle_atom_site_label_1
_geom_angle_atom_site_label_2
_geom_angle_atom_site_label_3
_geom_angle
_geom_angle_site_symmetry_1
_geom_angle_site_symmetry_3
_geom_angle_publ_flag
O1 Si1 C1 105.20(13) . . ?
O1 Si1 C3 104.63(11) . . ?
O1 Si1 C5 103.62(12) . . ?
C3 Si1 C1 113.90(14) . . ?
C3 Si1 C5 114.23(14) . . ?
C5 Si1 C1 113.76(14) . . ?
C7 O1 Si1 121.67(17) . . ?
C10 O1 Si1 127.67(16) . . ?
C10 O1 C7 110.3(2) . . ?
C8 O2 C9 109.4(2) . . ?
Si1 C1 H1A 108.3 . . ?
Si1 C1 H1B 108.3 . . ?
H1A C1 H1B 107.4 . . ?
C2 C1 Si1 116.1(2) . . ?
C2 C1 H1A 108.3 . . ?
C2 C1 H1B 108.3 . . ?
C1 C2 H2A 109.5 . . ?
C1 C2 H2B 109.5 . . ?
C1 C2 H2C 109.5 . . ?
H2A C2 H2B 109.5 . . ?
H2A C2 H2C 109.5 . . ?
H2B C2 H2C 109.5 . . ?
Si1 C3 H3A 109.7 . . ?
Si1 C3 H3B 109.7 . . ?
H3A C3 H3B 108.2 . . ?
C4 C3 Si1 109.8(2) . . ?
C4 C3 H3A 109.7 . . ?
C4 C3 H3B 109.7 . . ?
C3 C4 H4A 109.5 . . ?
C3 C4 H4B 109.5 . . ?
C3 C4 H4C 109.5 . . ?
H4A C4 H4B 109.5 . . ?
H4A C4 H4C 109.5 . . ?
H4B C4 H4C 109.5 . . ?
Si1 C5 H5A 108.5 . . ?
Si1 C5 H5B 108.5 . . ?
H5A C5 H5B 107.5 . . ?
C6 C5 Si1 115.0(2) . . ?
C6 C5 H5A 108.5 . . ?
C6 C5 H5B 108.5 . . ?
C5 C6 H6A 109.5 . . ?
C5 C6 H6B 109.5 . . ?
C5 C6 H6C 109.5 . . ?
H6A C6 H6B 109.5 . . ?
H6A C6 H6C 109.5 . . ?
H6B C6 H6C 109.5 . . ?
O1 C7 H7A 110.0 . . ?
O1 C7 H7B 110.0 . . ?
H7A C7 H7B 108.4 . . ?
C8 C7 O1 108.3(3) . . ?
C8 C7 H7A 110.0 . . ?
C8 C7 H7B 110.0 . . ?
O2 C8 C7 111.9(3) . . ?
O2 C8 H8A 109.2 . . ?
O2 C8 H8B 109.2 . . ?
C7 C8 H8A 109.2 . . ?
C7 C8 H8B 109.2 . . ?
H8A C8 H8B 107.9 . . ?
O2 C9 H9A 109.5 . . ?
O2 C9 H9B 109.5 . . ?
O2 C9 C10 110.9(3) . . ?
H9A C9 H9B 108.1 . . ?
C10 C9 H9A 109.5 . . ?
C10 C9 H9B 109.5 . . ?
O1 C10 C9 108.5(2) . . ?
O1 C10 H10A 110.0 . . ?
O1 C10 H10B 110.0 . . ?
C9 C10 H10A 110.0 . . ?
C9 C10 H10B 110.0 . . ?
H10A C10 H10B 108.4 . . ?
C18 C17 C22 113.00(18) . . ?
C18 C17 B1 127.20(18) . . ?
C22 C17 B1 119.19(17) . . ?
F1 C18 C17 121.00(18) . . ?
F1 C18 C19 114.92(18) . . ?
C19 C18 C17 124.07(19) . . ?
F2 C19 C18 120.3(2) . . ?
F2 C19 C20 119.58(19) . . ?
C20 C19 C18 120.1(2) . . ?
F3 C20 C19 120.4(2) . . ?
F3 C20 C21 120.9(2) . . ?
C21 C20 C19 118.7(2) . . ?
F4 C21 C20 119.8(2) . . ?
F4 C21 C22 121.0(2) . . ?
C20 C21 C22 119.2(2) . . ?
F5 C22 C17 118.99(18) . . ?
F5 C22 C21 116.14(18) . . ?
C21 C22 C17 124.9(2) . . ?
C24 C23 C28 113.74(18) . . ?
C24 C23 B1 125.83(18) . . ?
C28 C23 B1 119.83(17) . . ?
F6 C24 C23 121.18(19) . . ?
F6 C24 C25 115.44(18) . . ?
C25 C24 C23 123.4(2) . . ?
F7 C25 C24 120.7(2) . . ?
F7 C25 C26 119.03(19) . . ?
C26 C25 C24 120.25(19) . . ?
F8 C26 C25 119.87(19) . . ?
F8 C26 C27 121.0(2) . . ?
C25 C26 C27 119.12(19) . . ?
F9 C27 C26 119.77(19) . . ?
F9 C27 C28 121.27(19) . . ?
C26 C27 C28 118.91(19) . . ?
F10 C28 C23 119.21(18) . . ?
F10 C28 C27 116.18(18) . . ?
C27 C28 C23 124.60(19) . . ?
C30 C29 C34 113.36(19) . . ?
C30 C29 B1 126.18(18) . . ?
C34 C29 B1 119.59(18) . . ?
F11 C30 C29 121.46(18) . . ?
F11 C30 C31 114.39(19) . . ?
C29 C30 C31 124.1(2) . . ?
F12 C31 C30 120.4(2) . . ?
F12 C31 C32 119.8(2) . . ?
C32 C31 C30 119.8(2) . . ?
F13 C32 C31 120.1(2) . . ?
F13 C32 C33 121.0(2) . . ?
C31 C32 C33 118.9(2) . . ?
F14 C33 C32 120.0(2) . . ?
F14 C33 C34 120.7(2) . . ?
C32 C33 C34 119.3(2) . . ?
F15 C34 C29 119.34(18) . . ?
F15 C34 C33 116.10(19) . . ?
C33 C34 C29 124.5(2) . . ?
C36 C35 C40 112.70(19) . . ?
C36 C35 B1 127.27(18) . . ?
C40 C35 B1 119.59(19) . . ?
F16 C36 C35 121.12(19) . . ?
F16 C36 C37 114.9(2) . . ?
C37 C36 C35 124.0(2) . . ?
F17 C37 C36 120.0(2) . . ?
F17 C37 C38 119.7(2) . . ?
C38 C37 C36 120.3(2) . . ?
F18 C38 C37 120.9(2) . . ?
F18 C38 C39 120.8(2) . . ?
C37 C38 C39 118.3(2) . . ?
F19 C39 C38 119.7(2) . . ?
F19 C39 C40 120.8(2) . . ?
C40 C39 C38 119.5(2) . . ?
F20 C40 C35 118.75(19) . . ?
F20 C40 C39 116.07(19) . . ?
C39 C40 C35 125.2(2) . . ?
C17 B1 C23 100.77(15) . . ?
C17 B1 C29 114.61(16) . . ?
C17 B1 C35 113.66(17) . . ?
C23 B1 C35 114.74(16) . . ?
C29 B1 C23 113.17(17) . . ?
C29 B1 C35 100.57(16) . . ?

loop_
_geom_bond_atom_site_label_1
_geom_bond_atom_site_label_2
_geom_bond_distance
_geom_bond_site_symmetry_2
_geom_bond_publ_flag
Si1 O1 1.794(2) . ?
Si1 C1 1.847(3) . ?
Si1 C3 1.844(3) . ?
Si1 C5 1.846(3) . ?
O1 C7 1.493(3) . ?
O1 C10 1.477(3) . ?
O2 C8 1.409(4) . ?
O2 C9 1.418(4) . ?
C1 H1A 0.9900 . ?
C1 H1B 0.9900 . ?
C1 C2 1.523(5) . ?
C2 H2A 0.9800 . ?
C2 H2B 0.9800 . ?
C2 H2C 0.9800 . ?
C3 H3A 0.9900 . ?
C3 H3B 0.9900 . ?
C3 C4 1.553(4) . ?
C4 H4A 0.9800 . ?
C4 H4B 0.9800 . ?
C4 H4C 0.9800 . ?
C5 H5A 0.9900 . ?
C5 H5B 0.9900 . ?
C5 C6 1.539(4) . ?
C6 H6A 0.9800 . ?
C6 H6B 0.9800 . ?
C6 H6C 0.9800 . ?
C7 H7A 0.9900 . ?
C7 H7B 0.9900 . ?
C7 C8 1.467(5) . ?
C8 H8A 0.9900 . ?
C8 H8B 0.9900 . ?
C9 H9A 0.9900 . ?
C9 H9B 0.9900 . ?
C9 C10 1.477(4) . ?
C10 H10A 0.9900 . ?
C10 H10B 0.9900 . ?
F1 C18 1.356(2) . ?
F2 C19 1.351(2) . ?
F3 C20 1.344(3) . ?
F4 C21 1.344(3) . ?
F5 C22 1.350(2) . ?
F6 C24 1.342(2) . ?
F7 C25 1.347(2) . ?
F8 C26 1.342(2) . ?
F9 C27 1.345(2) . ?
F10 C28 1.355(2) . ?
F11 C30 1.357(3) . ?
F12 C31 1.347(3) . ?
F13 C32 1.344(3) . ?
F14 C33 1.346(3) . ?
F15 C34 1.352(3) . ?
F16 C36 1.357(3) . ?
F17 C37 1.352(3) . ?
F18 C38 1.340(3) . ?
F19 C39 1.347(3) . ?
F20 C40 1.358(3) . ?
C17 C18 1.384(3) . ?
C17 C22 1.396(3) . ?
C17 B1 1.652(3) . ?
C18 C19 1.382(3) . ?
C19 C20 1.376(3) . ?
C20 C21 1.373(3) . ?
C21 C22 1.379(3) . ?
C23 C24 1.387(3) . ?
C23 C28 1.389(3) . ?
C23 B1 1.655(3) . ?
C24 C25 1.386(3) . ?
C25 C26 1.367(3) . ?
C26 C27 1.378(3) . ?
C27 C28 1.383(3) . ?
C29 C30 1.381(3) . ?
C29 C34 1.393(3) . ?
C29 B1 1.655(3) . ?
C30 C31 1.384(3) . ?
C31 C32 1.374(3) . ?
C32 C33 1.376(4) . ?
C33 C34 1.378(3) . ?
C35 C36 1.386(3) . ?
C35 C40 1.395(3) . ?
C35 B1 1.657(3) . ?
C36 C37 1.385(3) . ?
C37 C38 1.373(4) . ?
C38 C39 1.375(4) . ?
C39 C40 1.371(3) . ?

loop_
_geom_torsion_atom_site_label_1
_geom_torsion_atom_site_label_2
_geom_torsion_atom_site_label_3
_geom_torsion_atom_site_label_4
_geom_torsion
_geom_torsion_site_symmetry_1
_geom_torsion_site_symmetry_2
_geom_torsion_site_symmetry_3
_geom_torsion_site_symmetry_4
_geom_torsion_publ_flag
Si1 O1 C7 C8 -130.4(2) . . . . ?
Si1 O1 C10 C9 130.2(2) . . . . ?
O1 Si1 C1 C2 54.2(2) . . . . ?
O1 Si1 C3 C4 178.2(2) . . . . ?
O1 Si1 C5 C6 -54.2(3) . . . . ?
O1 C7 C8 O2 -58.5(4) . . . . ?
O2 C9 C10 O1 59.4(3) . . . . ?
C1 Si1 O1 C7 75.5(3) . . . . ?
C1 Si1 O1 C10 -111.7(2) . . . . ?
C1 Si1 C3 C4 -67.5(3) . . . . ?
C1 Si1 C5 C6 -167.8(2) . . . . ?
C3 Si1 O1 C7 -164.2(3) . . . . ?
C3 Si1 O1 C10 8.7(3) . . . . ?
C3 Si1 C1 C2 -59.8(3) . . . . ?
C3 Si1 C5 C6 59.0(3) . . . . ?
C5 Si1 O1 C7 -44.2(3) . . . . ?
C5 Si1 O1 C10 128.6(2) . . . . ?
C5 Si1 C1 C2 167.0(2) . . . . ?
C5 Si1 C3 C4 65.6(2) . . . . ?
C7 O1 C10 C9 -56.3(3) . . . . ?
C8 O2 C9 C10 -61.9(3) . . . . ?
C9 O2 C8 C7 62.0(4) . . . . ?
C10 O1 C7 C8 55.6(4) . . . . ?
F1 C18 C19 F2 -1.4(3) . . . . ?
F1 C18 C19 C20 178.07(19) . . . . ?
F2 C19 C20 F3 0.4(3) . . . . ?
F2 C19 C20 C21 179.9(2) . . . . ?
F3 C20 C21 F4 0.0(3) . . . . ?
F3 C20 C21 C22 179.2(2) . . . . ?
F4 C21 C22 F5 0.8(3) . . . . ?
F4 C21 C22 C17 179.6(2) . . . . ?
F6 C24 C25 F7 -0.5(3) . . . . ?
F6 C24 C25 C26 178.22(19) . . . . ?
F7 C25 C26 F8 0.6(3) . . . . ?
F7 C25 C26 C27 179.41(19) . . . . ?
F8 C26 C27 F9 0.9(3) . . . . ?
F8 C26 C27 C28 178.44(18) . . . . ?
F9 C27 C28 F10 -1.3(3) . . . . ?
F9 C27 C28 C23 177.61(18) . . . . ?
F11 C30 C31 F12 0.3(3) . . . . ?
F11 C30 C31 C32 -178.9(2) . . . . ?
F12 C31 C32 F13 0.6(3) . . . . ?
F12 C31 C32 C33 -179.0(2) . . . . ?
F13 C32 C33 F14 -0.1(3) . . . . ?
F13 C32 C33 C34 -179.5(2) . . . . ?
F14 C33 C34 F15 -1.5(3) . . . . ?
F14 C33 C34 C29 -179.84(19) . . . . ?
F16 C36 C37 F17 0.4(3) . . . . ?
F16 C36 C37 C38 -178.68(19) . . . . ?
F17 C37 C38 F18 0.4(3) . . . . ?
F17 C37 C38 C39 -178.7(2) . . . . ?
F18 C38 C39 F19 1.2(3) . . . . ?
F18 C38 C39 C40 -179.3(2) . . . . ?
F19 C39 C40 F20 -2.5(3) . . . . ?
F19 C39 C40 C35 178.85(19) . . . . ?
C17 C18 C19 F2 179.83(19) . . . . ?
C17 C18 C19 C20 -0.7(3) . . . . ?
C18 C17 C22 F5 178.14(18) . . . . ?
C18 C17 C22 C21 -0.6(3) . . . . ?
C18 C17 B1 C23 -104.0(2) . . . . ?
C18 C17 B1 C29 17.9(3) . . . . ?
C18 C17 B1 C35 132.8(2) . . . . ?
C18 C19 C20 F3 -179.1(2) . . . . ?
C18 C19 C20 C21 0.4(3) . . . . ?
C19 C20 C21 F4 -179.4(2) . . . . ?
C19 C20 C21 C22 -0.2(3) . . . . ?
C20 C21 C22 F5 -178.40(19) . . . . ?
C20 C21 C22 C17 0.4(3) . . . . ?
C22 C17 C18 F1 -177.90(18) . . . . ?
C22 C17 C18 C19 0.8(3) . . . . ?
C22 C17 B1 C23 66.4(2) . . . . ?
C22 C17 B1 C29 -171.75(18) . . . . ?
C22 C17 B1 C35 -56.9(2) . . . . ?
C23 C24 C25 F7 -179.5(2) . . . . ?
C23 C24 C25 C26 -0.8(3) . . . . ?
C24 C23 C28 F10 178.71(17) . . . . ?
C24 C23 C28 C27 -0.2(3) . . . . ?
C24 C23 B1 C17 -104.0(2) . . . . ?
C24 C23 B1 C29 133.2(2) . . . . ?
C24 C23 B1 C35 18.5(3) . . . . ?
C24 C25 C26 F8 -178.16(19) . . . . ?
C24 C25 C26 C27 0.7(3) . . . . ?
C25 C26 C27 F9 -177.88(19) . . . . ?
C25 C26 C27 C28 -0.4(3) . . . . ?
C26 C27 C28 F10 -178.80(17) . . . . ?
C26 C27 C28 C23 0.1(3) . . . . ?
C28 C23 C24 F6 -178.43(18) . . . . ?
C28 C23 C24 C25 0.5(3) . . . . ?
C28 C23 B1 C17 66.6(2) . . . . ?
C28 C23 B1 C29 -56.3(2) . . . . ?
C28 C23 B1 C35 -170.93(18) . . . . ?
C29 C30 C31 F12 179.0(2) . . . . ?
C29 C30 C31 C32 -0.2(4) . . . . ?
C30 C29 C34 F15 -177.87(18) . . . . ?
C30 C29 C34 C33 0.5(3) . . . . ?
C30 C29 B1 C17 -134.9(2) . . . . ?
C30 C29 B1 C23 -20.1(3) . . . . ?
C30 C29 B1 C35 102.8(2) . . . . ?
C30 C31 C32 F13 179.8(2) . . . . ?
C30 C31 C32 C33 0.3(3) . . . . ?
C31 C32 C33 F14 179.4(2) . . . . ?
C31 C32 C33 C34 0.0(3) . . . . ?
C32 C33 C34 F15 177.97(19) . . . . ?
C32 C33 C34 C29 -0.4(3) . . . . ?
C34 C29 C30 F11 178.46(18) . . . . ?
C34 C29 C30 C31 -0.1(3) . . . . ?
C34 C29 B1 C17 56.5(3) . . . . ?
C34 C29 B1 C23 171.27(17) . . . . ?
C34 C29 B1 C35 -65.9(2) . . . . ?
C35 C36 C37 F17 179.4(2) . . . . ?
C35 C36 C37 C38 0.3(3) . . . . ?
C36 C35 C40 F20 -177.35(17) . . . . ?
C36 C35 C40 C39 1.2(3) . . . . ?
C36 C35 B1 C17 -17.1(3) . . . . ?
C36 C35 B1 C23 -132.3(2) . . . . ?
C36 C35 B1 C29 105.9(2) . . . . ?
C36 C37 C38 F18 179.4(2) . . . . ?
C36 C37 C38 C39 0.4(3) . . . . ?
C37 C38 C39 F19 -179.7(2) . . . . ?
C37 C38 C39 C40 -0.2(3) . . . . ?
C38 C39 C40 F20 177.94(19) . . . . ?
C38 C39 C40 C35 -0.7(3) . . . . ?
C40 C35 C36 F16 177.89(18) . . . . ?
C40 C35 C36 C37 -1.0(3) . . . . ?
C40 C35 B1 C17 171.09(17) . . . . ?
C40 C35 B1 C23 55.8(2) . . . . ?
C40 C35 B1 C29 -65.9(2) . . . . ?
B1 C17 C18 F1 -7.0(3) . . . . ?
B1 C17 C18 C19 171.6(2) . . . . ?
B1 C17 C22 F5 6.5(3) . . . . ?
B1 C17 C22 C21 -172.3(2) . . . . ?
B1 C23 C24 F6 -7.4(3) . . . . ?
B1 C23 C24 C25 171.53(19) . . . . ?
B1 C23 C28 F10 7.1(3) . . . . ?
B1 C23 C28 C27 -171.81(18) . . . . ?
B1 C29 C30 F11 9.3(3) . . . . ?
B1 C29 C30 C31 -169.4(2) . . . . ?
B1 C29 C34 F15 -7.9(3) . . . . ?
B1 C29 C34 C33 170.5(2) . . . . ?
B1 C35 C36 F16 5.6(3) . . . . ?
B1 C35 C36 C37 -173.3(2) . . . . ?
B1 C35 C40 F20 -4.4(3) . . . . ?
B1 C35 C40 C39 174.20(19) . . . . ?

loop_
_smtbx_masks_void_nr
_smtbx_masks_void_average_x
_smtbx_masks_void_average_y
_smtbx_masks_void_average_z
_smtbx_masks_void_volume
_smtbx_masks_void_count_electrons
_smtbx_masks_void_content
1 0.000 0.000 0.500 223.3 60.6 '1 C6H5Cl'
2 0.000 0.500 0.000 223.3 60.6 '1 C6H5Cl'
